data_4328589
loop_
_publ_author_name
'Santokh S. Tandon'
'Scott D. Bunge'
'Joaquin Sanchiz'
'Laurence K. Thompson'

_publ_contact_author_address
;Kent State University Salem
Department of Chemistry
Salem, OH 44460
;
_publ_contact_author_email standon@kent.edu
_publ_contact_author_fax 330-332-9256
_publ_contact_author_name 'Santokh S. Tandon'
_publ_contact_author_phone 330-332-0361
_publ_section_title
;
 Structures and Magnetic Properties of an Antiferromagnetically Coupled
 Polymeric Copper(II) Complex and Ferromagnetically Coupled Hexanuclear
 Nickel(II) Clusters
;
_journal_name_full 'Inorganic Chemistry'
_journal_page_first 3270
_journal_page_last 3282
_journal_paper_doi 10.1021/ic202732k
_journal_volume 51
_journal_year 2012
_chemical_formula_sum 'C58 H85 N19 Ni6 O24'
_chemical_formula_weight 1784.71
_chemical_name_common (3)
_chemical_name_systematic
; 
 ? 
;
_space_group_IT_number 2
_symmetry_cell_setting triclinic
_symmetry_space_group_name_Hall '-P 1'
_symmetry_space_group_name_H-M 'P -1'
_atom_sites_solution_hydrogens geom
_atom_sites_solution_primary direct
_atom_sites_solution_secondary difmap
_audit_creation_method SHELXL-97
_cell_angle_alpha 84.9980(10)
_cell_angle_beta 88.4770(10)
_cell_angle_gamma 64.3330(10)
_cell_formula_units_Z 2
_cell_length_a 13.1039(9)
_cell_length_b 14.0634(10)
_cell_length_c 21.9161(15)
_cell_measurement_temperature 183(2)
_cell_volume 3626.1(4)
_computing_structure_refinement 'SHELXL-97 (Sheldrick, 2008)'
_computing_structure_solution 'SHELXS-97 (Sheldrick, 2008)'
_diffrn_ambient_temperature 183(2)
_diffrn_measured_fraction_theta_full 0.997
_diffrn_measured_fraction_theta_max 0.997
_diffrn_radiation_monochromator graphite
_diffrn_radiation_source 'fine-focus sealed tube'
_diffrn_radiation_type MoK\a
_diffrn_radiation_wavelength 0.71073
_diffrn_reflns_av_R_equivalents 0.0362
_diffrn_reflns_av_sigmaI/netI 0.0518
_diffrn_reflns_limit_h_max 15
_diffrn_reflns_limit_h_min -15
_diffrn_reflns_limit_k_max 16
_diffrn_reflns_limit_k_min -16
_diffrn_reflns_limit_l_max 26
_diffrn_reflns_limit_l_min -26
_diffrn_reflns_number 29537
_diffrn_reflns_theta_full 25.05
_diffrn_reflns_theta_max 25.05
_diffrn_reflns_theta_min 0.93
_exptl_absorpt_coefficient_mu 1.616
_exptl_absorpt_correction_T_max 0.7597
_exptl_absorpt_correction_T_min 0.6428
_exptl_absorpt_correction_type multi-scan
_exptl_absorpt_process_details SADABS
_exptl_crystal_colour green
_exptl_crystal_density_diffrn 1.635
_exptl_crystal_description irregular
_exptl_crystal_F_000 1852
_exptl_crystal_size_max 0.30
_exptl_crystal_size_mid 0.20
_exptl_crystal_size_min 0.18
_refine_diff_density_max 2.519
_refine_diff_density_min -1.534
_refine_diff_density_rms 0.118
_refine_ls_extinction_method none
_refine_ls_goodness_of_fit_ref 1.113
_refine_ls_hydrogen_treatment mixed
_refine_ls_matrix_type full
_refine_ls_number_parameters 922
_refine_ls_number_reflns 12817
_refine_ls_number_restraints 1
_refine_ls_restrained_S_all 1.115
_refine_ls_R_factor_all 0.0727
_refine_ls_R_factor_gt 0.0546
_refine_ls_shift/su_max 2.167
_refine_ls_shift/su_mean 0.002
_refine_ls_structure_factor_coef Fsqd
_refine_ls_weighting_details 'calc w=1/[\s^2^(Fo^2^)+(0.1000P)^2^+0.3590P] where P=(Fo^2^+2Fc^2^)/3'
_refine_ls_weighting_scheme calc
_refine_ls_wR_factor_gt 0.1602
_refine_ls_wR_factor_ref 0.1712
_reflns_number_gt 9545
_reflns_number_total 12817
_reflns_threshold_expression >2sigma(I)
_cod_data_source_file ic202732k_si_002_3.cif
_cod_data_source_block st104a-sr
_cod_database_code 4328589

loop_
_symmetry_equiv_pos_as_xyz
'x, y, z'
'-x, -y, -z'

loop_
_atom_site_label
_atom_site_type_symbol
_atom_site_fract_x
_atom_site_fract_y
_atom_site_fract_z
_atom_site_U_iso_or_equiv
_atom_site_adp_type
_atom_site_occupancy
_atom_site_symmetry_multiplicity
_atom_site_calc_flag
_atom_site_refinement_flags
_atom_site_disorder_assembly
_atom_site_disorder_group
Ni1 Ni 0.13147(5) 0.43913(4) 0.00852(2) 0.01927(15) Uani 1 1 d . . .
Ni2 Ni -0.01806(5) 0.61732(4) 0.09292(3) 0.02130(16) Uani 1 1 d . . .
Ni3 Ni 0.22718(5) 0.52121(4) 0.11048(3) 0.02093(16) Uani 1 1 d . . .
Ni4 Ni 0.56358(6) 0.86772(6) 0.33985(3) 0.0390(2) Uani 1 1 d . . .
Ni5 Ni 0.44368(6) 1.03096(5) 0.43487(3) 0.03420(19) Uani 1 1 d . . .
Ni6 Ni 0.66760(7) 0.82573(6) 0.46266(3) 0.0411(2) Uani 1 1 d . . .
N1 N 0.2497(3) 0.3716(3) 0.08019(18) 0.0255(9) Uani 1 1 d . . .
N2 N 0.2676(3) 0.2920(3) 0.11122(18) 0.0288(9) Uani 1 1 d . . .
N3 N 0.2848(5) 0.2156(4) 0.1410(2) 0.0575(15) Uani 1 1 d . . .
N4 N 0.3281(3) 0.4650(3) 0.18482(17) 0.0231(8) Uani 1 1 d . . .
N5 N 0.1317(3) 0.3048(3) -0.02204(18) 0.0257(9) Uani 1 1 d . . .
N6 N 0.2024(3) 0.2153(3) -0.02419(19) 0.0295(9) Uani 1 1 d . . .
N7 N 0.2673(4) 0.1297(4) -0.0256(3) 0.0609(16) Uani 1 1 d . . .
N8 N 0.2330(3) 0.4770(3) -0.05626(18) 0.0258(9) Uani 1 1 d . . .
H8A H 0.2997 0.4698 -0.0393 0.031 Uiso 1 1 calc R . .
H8B H 0.2480 0.4378 -0.0896 0.031 Uiso 1 1 calc R . .
N9 N 0.4903(4) 1.0364(4) 0.3435(2) 0.0380(11) Uani 1 1 d . . .
N10 N 0.5477(5) 1.0800(4) 0.3254(2) 0.0487(13) Uani 1 1 d . . .
N11 N 0.6054(6) 1.1205(5) 0.3074(3) 0.077(2) Uani 1 1 d . . .
N12 N 0.3754(4) 1.1901(3) 0.44771(19) 0.0409(11) Uani 1 1 d . . .
N13 N 0.3959(5) 1.2599(4) 0.4220(2) 0.0482(13) Uani 1 1 d . . .
N14 N 0.4138(5) 1.3268(5) 0.3976(3) 0.0718(18) Uani 1 1 d . . .
N15 N 0.6200(4) 0.8755(3) 0.25448(19) 0.0374(11) Uani 1 1 d . . .
N16 N 0.2932(4) 1.0170(4) 0.4236(2) 0.0460(12) Uani 1 1 d . . .
H16B H 0.2311 1.0764 0.4339 0.055 Uiso 1 1 calc R . .
H16A H 0.2844 1.0035 0.3843 0.055 Uiso 1 1 calc R . .
N17 N 0.4226(4) 0.8068(3) 0.9871(2) 0.0358(10) Uani 1 1 d . . .
N18 N 0.1044(5) 0.2667(4) 0.3030(2) 0.0530(14) Uani 1 1 d . . .
O1 O -0.0014(3) 0.7500(2) 0.11191(15) 0.0275(7) Uani 1 1 d . . .
O2 O 0.1889(3) 0.6768(2) 0.12172(15) 0.0272(7) Uani 1 1 d . . .
O3 O 0.0944(3) 0.5279(2) 0.16035(14) 0.0244(7) Uani 1 1 d . . .
O4 O -0.1435(3) 0.6350(3) 0.15627(15) 0.0307(8) Uani 1 1 d . . .
O5 O 0.0138(2) 0.5187(2) -0.06031(14) 0.0209(7) Uani 1 1 d . . .
O6 O 0.1190(2) 0.5761(2) 0.03757(13) 0.0208(7) Uani 1 1 d . . .
O7 O 0.3743(3) 0.5003(3) 0.06555(15) 0.0258(7) Uani 1 1 d . . .
H7A H 0.3888 0.5517 0.0543 0.039 Uiso 1 1 calc R . .
O8 O 0.5497(4) 0.5560(3) 0.1553(2) 0.0519(11) Uani 1 1 d . . .
H8 H 0.6102 0.5159 0.1740 0.078 Uiso 1 1 calc R . .
O9 O 0.5199(6) 0.2577(4) 0.1969(3) 0.0943(19) Uani 1 1 d . A 1
H9 H 0.5516 0.2088 0.2245 0.141 Uiso 1 1 calc R A 1
O10 O 0.2354(3) 0.5943(3) -0.17325(15) 0.0362(9) Uani 1 1 d . . .
H10A H 0.1797 0.6113 -0.1969 0.054 Uiso 1 1 calc R . .
O11 O 0.7107(4) 0.6740(3) 0.44508(18) 0.0559(12) Uani 1 1 d . . .
O12 O 0.6297(4) 0.7034(3) 0.35020(19) 0.0554(11) Uani 1 1 d . . .
O13 O 0.7064(3) 0.8581(3) 0.37604(17) 0.0441(10) Uani 1 1 d . . .
O14 O 0.5082(3) 0.8719(3) 0.42732(15) 0.0364(9) Uani 1 1 d . . .
O15 O 0.3997(3) 1.0136(3) 0.52521(15) 0.0330(8) Uani 1 1 d . . .
O16 O 0.2061(8) 0.8640(9) 0.4342(10) 0.312(11) Uani 1 1 d . . .
H16 H 0.1457 0.8607 0.4255 0.469 Uiso 1 1 calc R . .
O17 O 0.4185(4) 0.8821(3) 0.29453(17) 0.0480(10) Uani 1 1 d . . .
H17 H 0.4715 0.8801 0.3161 0.072 Uiso 1 1 calc R . .
O18 O 0.5271(4) 1.0613(4) 0.1684(2) 0.0631(13) Uani 1 1 d . . .
H18 H 0.4756 1.0851 0.1942 0.095 Uiso 1 1 calc R . .
O19 O 0.4888(4) 0.7770(4) 0.1478(2) 0.0605(12) Uani 1 1 d . . .
H19 H 0.5043 0.7147 0.1405 0.091 Uiso 1 1 calc R . .
O20 O 0.8293(4) 0.7956(3) 0.48698(18) 0.0534(11) Uani 1 1 d . . .
O21 O 0.3814(3) 0.6690(3) 1.01416(18) 0.0458(10) Uani 1 1 d . . .
O22 O -0.0635(4) 0.3325(4) 0.2532(2) 0.0653(13) Uani 1 1 d . . .
C1 C 0.0446(6) 0.5118(6) 0.4187(3) 0.0596(18) Uani 1 1 d . . .
H1A H -0.0323 0.5216 0.4292 0.089 Uiso 1 1 calc R . .
H1B H 0.0595 0.5669 0.4357 0.089 Uiso 1 1 calc R . .
H1C H 0.0993 0.4420 0.4359 0.089 Uiso 1 1 calc R . .
C2 C 0.0559(5) 0.5195(5) 0.3501(2) 0.0422(14) Uani 1 1 d . . .
C3 C 0.1630(5) 0.4885(5) 0.3229(2) 0.0382(13) Uani 1 1 d . . .
H3 H 0.2278 0.4638 0.3490 0.046 Uiso 1 1 calc R . .
C4 C 0.1786(4) 0.4922(4) 0.2597(2) 0.0309(11) Uani 1 1 d . . .
C5 C 0.0838(4) 0.5293(4) 0.2197(2) 0.0236(10) Uani 1 1 d . . .
C6 C -0.0248(4) 0.5647(4) 0.2473(2) 0.0299(11) Uani 1 1 d . . .
C7 C -0.0349(5) 0.5574(4) 0.3111(2) 0.0394(13) Uani 1 1 d . . .
H7 H -0.1084 0.5798 0.3280 0.047 Uiso 1 1 calc R . .
C8 C 0.0932(4) 0.7547(4) 0.1132(2) 0.0264(11) Uani 1 1 d . . .
C9 C 0.0908(4) 0.8620(4) 0.1028(2) 0.0289(11) Uani 1 1 d . . .
C10 C 0.1918(4) 0.8738(4) 0.1074(2) 0.0356(12) Uani 1 1 d . . .
H10 H 0.2607 0.8137 0.1184 0.043 Uiso 1 1 calc R . .
C11 C 0.1910(5) 0.9717(4) 0.0960(3) 0.0416(14) Uani 1 1 d . . .
H11 H 0.2591 0.9794 0.0996 0.050 Uiso 1 1 calc R . .
C12 C 0.0904(5) 1.0597(4) 0.0791(3) 0.0485(15) Uani 1 1 d . . .
H12 H 0.0897 1.1274 0.0707 0.058 Uiso 1 1 calc R . .
C13 C -0.0068(5) 1.0483(4) 0.0748(3) 0.0513(16) Uani 1 1 d . . .
H13 H -0.0753 1.1085 0.0632 0.062 Uiso 1 1 calc R . .
C14 C -0.0077(5) 0.9513(4) 0.0869(3) 0.0426(14) Uani 1 1 d . . .
H14 H -0.0770 0.9454 0.0842 0.051 Uiso 1 1 calc R . .
C15 C 0.2953(4) 0.4602(4) 0.2398(2) 0.0320(12) Uani 1 1 d . . .
H15 H 0.3524 0.4333 0.2709 0.038 Uiso 1 1 calc R . .
C16 C -0.1286(4) 0.6110(4) 0.2121(2) 0.0310(11) Uani 1 1 d . . .
H16C H -0.1954 0.6251 0.2351 0.037 Uiso 1 1 calc R . .
C17 C 0.1984(4) 0.6478(4) -0.1186(2) 0.0285(11) Uani 1 1 d . . .
H17A H 0.1383 0.7199 -0.1294 0.034 Uiso 1 1 calc R . .
H17B H 0.2626 0.6550 -0.1003 0.034 Uiso 1 1 calc R . .
C18 C 0.1529(4) 0.5898(4) -0.0714(2) 0.0223(10) Uani 1 1 d . . .
C19 C 0.1325(4) 0.6432(3) -0.0112(2) 0.0220(10) Uani 1 1 d . . .
H19A H 0.1976 0.6581 -0.0021 0.026 Uiso 1 1 calc R . .
H19B H 0.0637 0.7114 -0.0152 0.026 Uiso 1 1 calc R . .
C20 C 0.0455(4) 0.5895(4) -0.0968(2) 0.0218(10) Uani 1 1 d . . .
C21 C 0.4649(4) 0.4239(4) 0.1030(2) 0.0264(10) Uani 1 1 d . . .
H21A H 0.5366 0.4261 0.0897 0.032 Uiso 1 1 calc R . .
H21B H 0.4714 0.3524 0.0974 0.032 Uiso 1 1 calc R . .
C22 C 0.4477(4) 0.4433(4) 0.1716(2) 0.0270(11) Uani 1 1 d . A .
C23 C 0.4571(4) 0.5445(4) 0.1850(2) 0.0327(12) Uani 1 1 d . . .
H23B H 0.3859 0.6065 0.1717 0.039 Uiso 1 1 calc R . .
H23A H 0.4654 0.5444 0.2297 0.039 Uiso 1 1 calc R . .
C24 C 0.5347(4) 0.3457(4) 0.2092(3) 0.0358(12) Uani 1 1 d . . .
H24A H 0.6123 0.3355 0.1982 0.043 Uiso 1 1 calc R A 1
H24B H 0.5243 0.3560 0.2534 0.043 Uiso 1 1 calc R A 1
C25 C 0.8022(5) 0.8355(5) 0.3502(3) 0.0427(14) Uani 1 1 d . . .
C26 C 0.9038(5) 0.8032(5) 0.3856(3) 0.0458(14) Uani 1 1 d . . .
C27 C 1.0065(5) 0.7846(5) 0.3563(3) 0.0525(16) Uani 1 1 d . . .
H27 H 1.0726 0.7638 0.3808 0.063 Uiso 1 1 calc R . .
C28 C 1.0160(5) 0.7950(5) 0.2933(3) 0.0456(15) Uani 1 1 d . . .
C29 C 0.9181(5) 0.8242(4) 0.2591(3) 0.0437(14) Uani 1 1 d . . .
H29 H 0.9226 0.8316 0.2157 0.052 Uiso 1 1 calc R . .
C30 C 0.8138(5) 0.8431(4) 0.2847(2) 0.0416(14) Uani 1 1 d . . .
C31 C 1.1265(6) 0.7751(6) 0.2640(3) 0.0602(18) Uani 1 1 d . . .
H31B H 1.1835 0.7616 0.2957 0.090 Uiso 1 1 calc R . .
H31C H 1.1181 0.8373 0.2368 0.090 Uiso 1 1 calc R . .
H31A H 1.1504 0.7134 0.2401 0.090 Uiso 1 1 calc R . .
C32 C 0.9072(6) 0.7882(5) 0.4515(3) 0.0574(18) Uani 1 1 d . . .
H32 H 0.9785 0.7702 0.4702 0.069 Uiso 1 1 calc R . .
C33 C 0.7179(5) 0.8678(4) 0.2411(2) 0.0395(13) Uani 1 1 d . . .
H33 H 0.7319 0.8788 0.1989 0.047 Uiso 1 1 calc R . .
C34 C 0.6802(6) 0.6447(5) 0.3992(3) 0.0504(16) Uani 1 1 d . . .
C35 C 0.7046(7) 0.5308(5) 0.3993(3) 0.066(2) Uani 1 1 d . . .
C36 C 0.7261(17) 0.4716(8) 0.4533(4) 0.205(9) Uani 1 1 d . . .
H36 H 0.7293 0.5019 0.4899 0.246 Uiso 1 1 calc R . .
C37 C 0.743(3) 0.3698(11) 0.4558(6) 0.335(18) Uani 1 1 d . . .
H37 H 0.7663 0.3258 0.4930 0.402 Uiso 1 1 calc R . .
C38 C 0.7251(19) 0.3285(9) 0.4014(6) 0.226(10) Uani 1 1 d . . .
H38 H 0.7185 0.2636 0.4038 0.271 Uiso 1 1 calc R . .
C39 C 0.7181(8) 0.3824(6) 0.3483(4) 0.084(3) Uani 1 1 d . . .
H39 H 0.7243 0.3498 0.3113 0.101 Uiso 1 1 calc R . .
C40 C 0.7018(6) 0.4857(5) 0.3463(3) 0.0557(17) Uani 1 1 d . . .
H40 H 0.6885 0.5267 0.3080 0.067 Uiso 1 1 calc R . .
C41 C 0.3347(5) 0.9558(5) 0.5309(2) 0.0410(13) Uani 1 1 d . . .
H41B H 0.2609 0.9992 0.5492 0.049 Uiso 1 1 calc R . .
H41A H 0.3743 0.8913 0.5590 0.049 Uiso 1 1 calc R . .
C42 C 0.3144(5) 0.9235(5) 0.4684(2) 0.0432(14) Uani 1 1 d D . .
C43 C 0.4281(6) 0.8336(5) 0.4462(3) 0.0487(16) Uani 1 1 d . . .
H43B H 0.4611 0.7774 0.4800 0.058 Uiso 1 1 calc R . .
H43A H 0.4111 0.8017 0.4116 0.058 Uiso 1 1 calc R . .
C44 C 0.1911(16) 0.9154(16) 0.4776(4) 0.266(15) Uani 1 1 d D . .
H44B H 0.1870 0.8768 0.5169 0.319 Uiso 1 1 calc R . .
H44A H 0.1245 0.9852 0.4724 0.319 Uiso 1 1 calc R . .
C45 C 0.4193(5) 0.9340(5) 0.2343(3) 0.0488(15) Uani 1 1 d . . .
H45B H 0.3937 1.0107 0.2378 0.059 Uiso 1 1 calc R . .
H45A H 0.3655 0.9256 0.2069 0.059 Uiso 1 1 calc R . .
C46 C 0.5367(5) 0.8884(5) 0.2064(2) 0.0405(13) Uani 1 1 d . . .
C47 C 0.5342(6) 0.9653(5) 0.1511(3) 0.0471(15) Uani 1 1 d . . .
H47A H 0.6036 0.9311 0.1269 0.056 Uiso 1 1 calc R . .
H47B H 0.4683 0.9796 0.1245 0.056 Uiso 1 1 calc R . .
C48 C 0.5712(5) 0.7766(5) 0.1874(3) 0.0457(14) Uani 1 1 d . . .
H48A H 0.6451 0.7516 0.1666 0.055 Uiso 1 1 calc R . .
H48B H 0.5792 0.7277 0.2242 0.055 Uiso 1 1 calc R . .
C49 C 0.4408(5) 0.7162(5) 1.0180(2) 0.0400(13) Uani 1 1 d . . .
H49 H 0.5041 0.6852 1.0452 0.048 Uiso 1 1 calc R . .
C50 C 0.4991(6) 0.8554(6) 0.9934(3) 0.0595(18) Uani 1 1 d . . .
H49B H 0.5601 0.8107 1.0224 0.089 Uiso 1 1 calc R . .
H49A H 0.4573 0.9254 1.0087 0.089 Uiso 1 1 calc R . .
H49C H 0.5314 0.8629 0.9535 0.089 Uiso 1 1 calc R . .
C51 C 0.3276(5) 0.8605(5) 0.9458(3) 0.0569(17) Uani 1 1 d . . .
H50A H 0.2824 0.8203 0.9464 0.085 Uiso 1 1 calc R . .
H50C H 0.3550 0.8662 0.9042 0.085 Uiso 1 1 calc R . .
H50B H 0.2808 0.9315 0.9586 0.085 Uiso 1 1 calc R . .
C52 C 0.0409(6) 0.3017(5) 0.2531(3) 0.0538(17) Uani 1 1 d . . .
H52 H 0.0767 0.3036 0.2150 0.065 Uiso 1 1 calc R . .
C53 C 0.2257(6) 0.2251(6) 0.3006(3) 0.067(2) Uani 1 1 d . . .
H53A H 0.2536 0.2471 0.3353 0.101 Uiso 1 1 calc R . .
H53B H 0.2474 0.2523 0.2622 0.101 Uiso 1 1 calc R . .
H53C H 0.2589 0.1477 0.3026 0.101 Uiso 1 1 calc R . .
C54 C 0.0554(7) 0.2655(6) 0.3629(3) 0.069(2) Uani 1 1 d . . .
H54A H 0.1158 0.2358 0.3941 0.104 Uiso 1 1 calc R . .
H54B H 0.0137 0.2221 0.3639 0.104 Uiso 1 1 calc R . .
H54C H 0.0035 0.3380 0.3714 0.104 Uiso 1 1 calc R . .
H20A H -0.017(4) 0.666(3) -0.0980(19) 0.012(10) Uiso 1 1 d . . .
H20B H 0.058(5) 0.567(5) -0.138(3) 0.050(17) Uiso 1 1 d . . .

loop_
_atom_site_aniso_label
_atom_site_aniso_U_11
_atom_site_aniso_U_22
_atom_site_aniso_U_33
_atom_site_aniso_U_23
_atom_site_aniso_U_13
_atom_site_aniso_U_12
Ni1 0.0209(3) 0.0178(3) 0.0178(3) -0.0009(2) -0.0022(2) -0.0070(2)
Ni2 0.0218(3) 0.0218(3) 0.0199(3) -0.0042(2) -0.0012(2) -0.0085(2)
Ni3 0.0226(3) 0.0210(3) 0.0179(3) -0.0011(2) -0.0022(2) -0.0082(2)
Ni4 0.0587(5) 0.0343(4) 0.0221(4) -0.0028(3) -0.0025(3) -0.0180(4)
Ni5 0.0536(5) 0.0299(4) 0.0195(3) -0.0003(3) -0.0035(3) -0.0185(3)
Ni6 0.0592(5) 0.0355(4) 0.0224(4) -0.0022(3) -0.0055(3) -0.0145(4)
N1 0.027(2) 0.026(2) 0.022(2) -0.0013(17) -0.0054(17) -0.0098(17)
N2 0.031(2) 0.032(3) 0.024(2) 0.001(2) -0.0004(18) -0.0143(19)
N3 0.082(4) 0.041(3) 0.050(3) 0.018(3) -0.016(3) -0.030(3)
N4 0.023(2) 0.024(2) 0.022(2) -0.0023(16) 0.0007(16) -0.0099(17)
N5 0.026(2) 0.018(2) 0.029(2) -0.0018(16) -0.0043(17) -0.0050(18)
N6 0.027(2) 0.025(3) 0.038(3) -0.0049(18) 0.0016(18) -0.013(2)
N7 0.045(3) 0.030(3) 0.095(5) -0.015(3) 0.001(3) -0.002(3)
N8 0.022(2) 0.025(2) 0.028(2) -0.0022(17) -0.0029(17) -0.0074(17)
N9 0.057(3) 0.036(3) 0.025(2) 0.0032(19) 0.000(2) -0.025(2)
N10 0.079(4) 0.043(3) 0.025(3) 0.001(2) -0.003(2) -0.028(3)
N11 0.119(6) 0.090(5) 0.048(4) 0.013(3) -0.006(4) -0.074(5)
N12 0.074(3) 0.027(2) 0.020(2) 0.0010(19) -0.002(2) -0.021(2)
N13 0.067(3) 0.038(3) 0.033(3) 0.008(2) -0.020(2) -0.018(3)
N14 0.075(4) 0.052(4) 0.088(5) 0.025(3) -0.018(3) -0.031(3)
N15 0.052(3) 0.032(3) 0.023(2) -0.0064(19) -0.005(2) -0.013(2)
N16 0.070(3) 0.049(3) 0.025(2) 0.005(2) -0.010(2) -0.032(3)
N17 0.036(2) 0.035(3) 0.040(3) 0.000(2) -0.001(2) -0.020(2)
N18 0.065(4) 0.050(3) 0.037(3) 0.002(2) -0.016(3) -0.018(3)
O1 0.0251(18) 0.0257(18) 0.0317(19) -0.0070(14) -0.0029(14) -0.0100(14)
O2 0.0275(18) 0.0223(17) 0.0306(19) -0.0058(14) -0.0043(14) -0.0088(15)
O3 0.0248(17) 0.0308(18) 0.0177(17) -0.0035(13) -0.0015(13) -0.0118(14)
O4 0.0275(18) 0.036(2) 0.027(2) -0.0069(15) 0.0014(15) -0.0114(15)
O5 0.0213(16) 0.0228(17) 0.0207(17) -0.0023(13) -0.0006(13) -0.0112(13)
O6 0.0249(16) 0.0191(16) 0.0182(16) 0.0013(12) -0.0035(13) -0.0096(13)
O7 0.0236(17) 0.0247(18) 0.0259(18) 0.0008(14) -0.0007(14) -0.0077(14)
O8 0.051(3) 0.050(3) 0.063(3) -0.001(2) 0.001(2) -0.031(2)
O9 0.117(5) 0.060(4) 0.104(5) 0.016(3) -0.046(4) -0.038(4)
O10 0.0292(19) 0.055(2) 0.0248(19) -0.0013(17) 0.0032(15) -0.0189(18)
O11 0.080(3) 0.041(2) 0.034(2) -0.0073(18) -0.015(2) -0.013(2)
O12 0.082(3) 0.037(2) 0.039(2) 0.0012(19) -0.007(2) -0.019(2)
O13 0.051(2) 0.047(2) 0.027(2) -0.0025(17) -0.0013(18) -0.0147(19)
O14 0.059(2) 0.035(2) 0.0192(18) -0.0009(15) -0.0015(16) -0.0237(19)
O15 0.046(2) 0.033(2) 0.0205(18) -0.0005(15) -0.0015(15) -0.0184(17)
O16 0.112(8) 0.135(9) 0.63(3) 0.077(14) 0.167(13) -0.025(6)
O17 0.056(3) 0.059(3) 0.028(2) -0.0035(19) 0.0018(18) -0.025(2)
O18 0.090(4) 0.053(3) 0.052(3) -0.008(2) 0.000(2) -0.036(3)
O19 0.071(3) 0.057(3) 0.061(3) -0.010(2) -0.013(2) -0.033(3)
O20 0.057(3) 0.060(3) 0.031(2) -0.0050(19) -0.009(2) -0.013(2)
O21 0.054(2) 0.043(2) 0.048(2) 0.0024(18) 0.0036(19) -0.029(2)
O22 0.070(3) 0.079(3) 0.040(3) 0.005(2) -0.018(2) -0.027(3)
C1 0.067(4) 0.082(5) 0.025(3) -0.005(3) 0.006(3) -0.027(4)
C2 0.045(3) 0.054(4) 0.025(3) -0.005(3) 0.008(2) -0.018(3)
C3 0.042(3) 0.049(3) 0.022(3) -0.001(2) -0.006(2) -0.018(3)
C4 0.033(3) 0.035(3) 0.025(3) -0.003(2) 0.006(2) -0.016(2)
C5 0.028(3) 0.023(2) 0.020(3) -0.0003(19) -0.0013(19) -0.012(2)
C6 0.032(3) 0.033(3) 0.026(3) -0.003(2) 0.004(2) -0.015(2)
C7 0.045(3) 0.044(3) 0.028(3) -0.006(2) 0.010(2) -0.017(3)
C8 0.034(3) 0.026(3) 0.017(2) -0.0055(19) 0.000(2) -0.010(2)
C9 0.033(3) 0.026(3) 0.028(3) -0.006(2) 0.001(2) -0.012(2)
C10 0.036(3) 0.028(3) 0.042(3) 0.002(2) -0.007(2) -0.013(2)
C11 0.043(3) 0.040(3) 0.053(4) -0.002(3) -0.003(3) -0.028(3)
C12 0.054(4) 0.028(3) 0.066(4) 0.000(3) 0.000(3) -0.020(3)
C13 0.044(3) 0.023(3) 0.079(5) 0.002(3) -0.009(3) -0.008(3)
C14 0.037(3) 0.035(3) 0.056(4) -0.003(3) -0.005(3) -0.015(3)
C15 0.035(3) 0.032(3) 0.025(3) 0.001(2) -0.006(2) -0.012(2)
C16 0.026(3) 0.036(3) 0.032(3) -0.007(2) 0.005(2) -0.013(2)
C17 0.027(3) 0.035(3) 0.027(3) 0.004(2) 0.000(2) -0.019(2)
C18 0.021(2) 0.025(2) 0.019(2) 0.0040(19) -0.0026(18) -0.0095(19)
C19 0.025(2) 0.019(2) 0.021(2) 0.0051(18) -0.0019(19) -0.0099(19)
C20 0.023(2) 0.025(3) 0.021(3) 0.0005(19) -0.0001(19) -0.013(2)
C21 0.026(2) 0.024(3) 0.026(3) -0.003(2) -0.002(2) -0.007(2)
C22 0.026(3) 0.030(3) 0.026(3) -0.002(2) -0.003(2) -0.013(2)
C23 0.034(3) 0.034(3) 0.036(3) -0.012(2) 0.002(2) -0.019(2)
C24 0.028(3) 0.032(3) 0.046(3) 0.006(2) -0.008(2) -0.013(2)
C25 0.056(4) 0.038(3) 0.030(3) -0.011(2) 0.003(3) -0.015(3)
C26 0.053(4) 0.049(4) 0.034(3) -0.007(3) -0.002(3) -0.020(3)
C27 0.048(4) 0.056(4) 0.046(4) -0.012(3) -0.005(3) -0.014(3)
C28 0.059(4) 0.050(4) 0.034(3) -0.010(3) -0.005(3) -0.029(3)
C29 0.058(4) 0.038(3) 0.034(3) -0.007(2) 0.003(3) -0.020(3)
C30 0.060(4) 0.035(3) 0.027(3) -0.004(2) -0.001(3) -0.017(3)
C31 0.062(4) 0.079(5) 0.045(4) -0.009(3) -0.004(3) -0.034(4)
C32 0.058(4) 0.065(5) 0.033(4) -0.006(3) -0.006(3) -0.011(3)
C33 0.052(4) 0.039(3) 0.023(3) -0.005(2) 0.002(3) -0.015(3)
C34 0.065(4) 0.041(4) 0.038(4) -0.003(3) 0.003(3) -0.017(3)
C35 0.096(6) 0.040(4) 0.050(4) 0.000(3) -0.012(4) -0.020(4)
C36 0.50(3) 0.072(7) 0.054(6) 0.015(5) -0.063(10) -0.136(12)
C37 0.85(6) 0.111(11) 0.082(9) 0.031(8) -0.070(18) -0.25(2)
C38 0.53(3) 0.078(8) 0.095(9) 0.016(7) -0.042(14) -0.156(14)
C39 0.130(8) 0.052(5) 0.071(6) -0.016(4) -0.001(5) -0.038(5)
C40 0.067(4) 0.046(4) 0.052(4) -0.013(3) 0.010(3) -0.022(3)
C41 0.058(4) 0.043(3) 0.026(3) 0.003(2) -0.006(3) -0.027(3)
C42 0.071(4) 0.045(3) 0.025(3) 0.004(2) -0.010(3) -0.036(3)
C43 0.085(5) 0.043(4) 0.029(3) 0.000(3) -0.003(3) -0.037(3)
C44 0.60(4) 0.36(3) 0.029(5) 0.075(9) -0.112(12) -0.40(3)
C45 0.058(4) 0.056(4) 0.030(3) -0.001(3) -0.008(3) -0.022(3)
C46 0.052(4) 0.041(3) 0.025(3) -0.007(2) -0.002(2) -0.017(3)
C47 0.062(4) 0.040(3) 0.036(3) 0.000(3) -0.011(3) -0.019(3)
C48 0.047(3) 0.051(4) 0.040(3) -0.006(3) -0.006(3) -0.021(3)
C49 0.047(3) 0.042(3) 0.029(3) -0.011(2) 0.003(2) -0.016(3)
C50 0.072(5) 0.068(5) 0.058(4) -0.013(3) 0.006(4) -0.048(4)
C51 0.057(4) 0.052(4) 0.058(4) 0.010(3) -0.013(3) -0.022(3)
C52 0.056(4) 0.054(4) 0.036(4) 0.001(3) -0.018(3) -0.010(3)
C53 0.062(5) 0.056(4) 0.062(5) 0.009(4) -0.025(4) -0.008(4)
C54 0.099(6) 0.060(5) 0.038(4) 0.004(3) -0.016(4) -0.025(4)

loop_
_atom_type_symbol
_atom_type_description
_atom_type_scat_dispersion_real
_atom_type_scat_dispersion_imag
_atom_type_scat_source
C C 0.0033 0.0016 'International Tables Vol C Tables 4.2.6.8 and 6.1.1.4'
H H 0.0000 0.0000 'International Tables Vol C Tables 4.2.6.8 and 6.1.1.4'
N N 0.0061 0.0033 'International Tables Vol C Tables 4.2.6.8 and 6.1.1.4'
O O 0.0106 0.0060 'International Tables Vol C Tables 4.2.6.8 and 6.1.1.4'
Ni Ni 0.3393 1.1124 'International Tables Vol C Tables 4.2.6.8 and 6.1.1.4'

loop_
_geom_angle_atom_site_label_1
_geom_angle_atom_site_label_2
_geom_angle_atom_site_label_3
_geom_angle
_geom_angle_site_symmetry_1
_geom_angle_site_symmetry_3
O6 Ni1 N5 175.87(14) . .
O6 Ni1 O5 91.80(12) . .
N5 Ni1 O5 85.04(13) . .
O6 Ni1 O5 79.92(12) . 2_565
N5 Ni1 O5 96.96(14) . 2_565
O5 Ni1 O5 81.50(13) . 2_565
O6 Ni1 N1 83.09(14) . .
N5 Ni1 N1 100.08(15) . .
O5 Ni1 N1 174.88(14) . .
O5 Ni1 N1 97.91(14) 2_565 .
O6 Ni1 N8 79.22(14) . .
N5 Ni1 N8 102.77(16) . .
O5 Ni1 N8 79.76(13) . .
O5 Ni1 N8 151.35(13) 2_565 .
N1 Ni1 N8 98.84(15) . .
O3 Ni2 O6 85.62(12) . .
O3 Ni2 O1 91.64(13) . .
O6 Ni2 O1 90.04(12) . .
O3 Ni2 N5 174.67(14) . 2_565
O6 Ni2 N5 93.60(14) . 2_565
O1 Ni2 N5 93.64(14) . 2_565
O3 Ni2 O4 86.71(13) . .
O6 Ni2 O4 170.74(13) . .
O1 Ni2 O4 95.38(13) . .
N5 Ni2 O4 93.55(15) 2_565 .
O3 Ni2 O5 90.18(12) . 2_565
O6 Ni2 O5 79.42(12) . 2_565
O1 Ni2 O5 169.14(13) . 2_565
N5 Ni2 O5 84.49(13) 2_565 2_565
O4 Ni2 O5 95.42(13) . 2_565
O3 Ni3 N4 90.64(14) . .
O3 Ni3 O6 86.52(12) . .
N4 Ni3 O6 177.02(14) . .
O3 Ni3 O2 91.90(13) . .
N4 Ni3 O2 93.99(14) . .
O6 Ni3 O2 86.98(12) . .
O3 Ni3 N1 90.06(14) . .
N4 Ni3 N1 97.94(15) . .
O6 Ni3 N1 81.20(13) . .
O2 Ni3 N1 167.88(14) . .
O13 Ni4 N15 91.69(18) . .
O13 Ni4 O14 85.68(15) . .
N15 Ni4 O14 174.84(17) . .
O13 Ni4 O12 89.22(17) . .
N15 Ni4 O12 95.43(17) . .
O14 Ni4 O12 88.98(15) . .
O13 Ni4 N9 89.06(17) . .
N15 Ni4 N9 92.97(17) . .
O14 Ni4 N9 82.56(15) . .
O12 Ni4 N9 171.47(16) . .
O14 Ni5 N12 176.55(16) . .
O14 Ni5 O15 81.49(14) . 2_676
N12 Ni5 O15 98.26(17) . 2_676
O14 Ni5 O15 91.83(13) . .
N12 Ni5 O15 84.73(16) . .
O15 Ni5 O15 81.78(15) 2_676 .
O14 Ni5 N9 83.87(16) . .
N12 Ni5 N9 99.56(17) . .
O15 Ni5 N9 98.35(16) 2_676 .
O15 Ni5 N9 175.63(16) . .
O14 Ni5 N16 80.44(18) . .
N12 Ni5 N16 98.6(2) . .
O15 Ni5 N16 153.07(16) 2_676 .
O15 Ni5 N16 79.01(16) . .
N9 Ni5 N16 99.39(18) . .
O13 Ni6 O11 90.10(17) . .
O13 Ni6 O20 87.38(17) . .
O11 Ni6 O20 93.68(18) . .
O13 Ni6 N12 173.57(17) . 2_676
O11 Ni6 N12 96.31(17) . 2_676
O20 Ni6 N12 91.83(19) . 2_676
O13 Ni6 O14 84.58(15) . .
O11 Ni6 O14 90.59(16) . .
O20 Ni6 O14 170.90(16) . .
N12 Ni6 O14 95.69(18) 2_676 .
O13 Ni6 O15 88.86(15) . 2_676
O11 Ni6 O15 171.47(16) . 2_676
O20 Ni6 O15 94.73(16) . 2_676
N12 Ni6 O15 84.85(15) 2_676 2_676
O14 Ni6 O15 80.88(14) . 2_676
N2 N1 Ni1 126.4(3) . .
N2 N1 Ni3 127.3(3) . .
Ni1 N1 Ni3 94.68(16) . .
N3 N2 N1 179.9(6) . .
C15 N4 C22 120.7(4) . .
C15 N4 Ni3 125.6(3) . .
C22 N4 Ni3 113.1(3) . .
N6 N5 Ni1 134.1(3) . .
N6 N5 Ni2 121.8(3) . 2_565
Ni1 N5 Ni2 95.50(16) . 2_565
N7 N6 N5 178.3(6) . .
C18 N8 Ni1 97.5(3) . .
C18 N8 H8A 112.3 . .
Ni1 N8 H8A 112.3 . .
C18 N8 H8B 112.3 . .
Ni1 N8 H8B 112.3 . .
H8A N8 H8B 109.9 . .
N10 N9 Ni5 122.2(4) . .
N10 N9 Ni4 116.5(4) . .
Ni5 N9 Ni4 94.23(17) . .
N11 N10 N9 178.6(7) . .
N13 N12 Ni6 128.2(4) . 2_676
N13 N12 Ni5 129.9(4) . .
Ni6 N12 Ni5 95.80(18) 2_676 .
N14 N13 N12 179.1(7) . .
C33 N15 C46 121.5(5) . .
C33 N15 Ni4 124.9(4) . .
C46 N15 Ni4 113.5(4) . .
C42 N16 Ni5 99.7(3) . .
C42 N16 H16B 111.8 . .
Ni5 N16 H16B 111.8 . .
C42 N16 H16A 111.8 . .
Ni5 N16 H16A 111.8 . .
H16B N16 H16A 109.6 . .
C49 N17 C51 121.5(5) . .
C49 N17 C50 120.7(5) . .
C51 N17 C50 117.7(5) . .
C52 N18 C53 121.7(6) . .
C52 N18 C54 121.4(6) . .
C53 N18 C54 116.9(5) . .
C8 O1 Ni2 123.5(3) . .
C8 O2 Ni3 126.3(3) . .
C5 O3 Ni3 127.5(3) . .
C5 O3 Ni2 129.5(3) . .
Ni3 O3 Ni2 92.71(13) . .
C16 O4 Ni2 125.7(3) . .
C20 O5 Ni1 110.5(2) . .
C20 O5 Ni1 125.7(3) . 2_565
Ni1 O5 Ni1 98.50(13) . 2_565
C20 O5 Ni2 122.2(3) . 2_565
Ni1 O5 Ni2 94.92(12) . 2_565
Ni1 O5 Ni2 98.67(12) 2_565 2_565
C19 O6 Ni1 111.9(3) . .
C19 O6 Ni3 121.2(3) . .
Ni1 O6 Ni3 100.95(13) . .
C19 O6 Ni2 124.9(3) . .
Ni1 O6 Ni2 101.83(13) . .
Ni3 O6 Ni2 91.81(12) . .
C21 O7 H7A 109.5 . .
C23 O8 H8 109.5 . .
C24 O9 H9 109.5 . .
C17 O10 H10A 109.5 . .
C34 O11 Ni6 126.1(4) . .
C34 O12 Ni4 125.0(4) . .
C25 O13 Ni4 128.5(4) . .
C25 O13 Ni6 131.2(4) . .
Ni4 O13 Ni6 94.37(17) . .
C43 O14 Ni4 122.0(3) . .
C43 O14 Ni5 110.5(3) . .
Ni4 O14 Ni5 99.23(15) . .
C43 O14 Ni6 127.8(3) . .
Ni4 O14 Ni6 92.39(16) . .
Ni5 O14 Ni6 99.52(15) . .
C41 O15 Ni5 125.9(3) . 2_676
C41 O15 Ni5 110.9(3) . .
Ni5 O15 Ni5 98.22(15) 2_676 .
C41 O15 Ni6 122.7(3) . 2_676
Ni5 O15 Ni6 97.98(14) 2_676 2_676
Ni5 O15 Ni6 94.62(14) . 2_676
C44 O16 H16 109.5 . .
C45 O17 H17 109.5 . .
C47 O18 H18 109.5 . .
C48 O19 H19 109.5 . .
C32 O20 Ni6 126.3(4) . .
C2 C1 H1A 109.5 . .
C2 C1 H1B 109.5 . .
H1A C1 H1B 109.5 . .
C2 C1 H1C 109.5 . .
H1A C1 H1C 109.5 . .
H1B C1 H1C 109.5 . .
C7 C2 C3 116.4(5) . .
C7 C2 C1 122.8(5) . .
C3 C2 C1 120.8(5) . .
C4 C3 C2 123.2(5) . .
C4 C3 H3 118.4 . .
C2 C3 H3 118.4 . .
C3 C4 C5 119.8(5) . .
C3 C4 C15 115.7(5) . .
C5 C4 C15 124.5(4) . .
O3 C5 C4 122.1(4) . .
O3 C5 C6 121.0(4) . .
C4 C5 C6 116.9(4) . .
C7 C6 C5 120.6(5) . .
C7 C6 C16 116.7(5) . .
C5 C6 C16 122.7(4) . .
C2 C7 C6 123.0(5) . .
C2 C7 H7 118.5 . .
C6 C7 H7 118.5 . .
O2 C8 O1 125.8(4) . .
O2 C8 C9 117.3(4) . .
O1 C8 C9 116.9(4) . .
C14 C9 C10 118.1(5) . .
C14 C9 C8 122.0(5) . .
C10 C9 C8 119.9(4) . .
C11 C10 C9 120.3(5) . .
C11 C10 H10 119.8 . .
C9 C10 H10 119.8 . .
C10 C11 C12 119.9(5) . .
C10 C11 H11 120.0 . .
C12 C11 H11 120.0 . .
C13 C12 C11 119.7(5) . .
C13 C12 H12 120.1 . .
C11 C12 H12 120.1 . .
C12 C13 C14 121.0(5) . .
C12 C13 H13 119.5 . .
C14 C13 H13 119.5 . .
C13 C14 C9 120.9(5) . .
C13 C14 H14 119.6 . .
C9 C14 H14 119.6 . .
N4 C15 C4 126.4(5) . .
N4 C15 H15 116.8 . .
C4 C15 H15 116.8 . .
O4 C16 C6 129.4(5) . .
O4 C16 H16C 115.3 . .
C6 C16 H16C 115.3 . .
O10 C17 C18 112.7(4) . .
O10 C17 H17A 109.0 . .
C18 C17 H17A 109.0 . .
O10 C17 H17B 109.0 . .
C18 C17 H17B 109.0 . .
H17A C17 H17B 107.8 . .
N8 C18 C17 113.5(4) . .
N8 C18 C20 106.4(4) . .
C17 C18 C20 109.4(4) . .
N8 C18 C19 106.1(3) . .
C17 C18 C19 108.9(4) . .
C20 C18 C19 112.6(4) . .
O6 C19 C18 110.0(4) . .
O6 C19 H19A 109.7 . .
C18 C19 H19A 109.7 . .
O6 C19 H19B 109.7 . .
C18 C19 H19B 109.7 . .
H19A C19 H19B 108.2 . .
O5 C20 C18 111.0(4) . .
O5 C20 H20A 111(2) . .
C18 C20 H20A 108(2) . .
O5 C20 H20B 108(4) . .
C18 C20 H20B 110(3) . .
H20A C20 H20B 109(4) . .
O7 C21 C22 112.5(4) . .
O7 C21 H21A 109.1 . .
C22 C21 H21A 109.1 . .
O7 C21 H21B 109.1 . .
C22 C21 H21B 109.1 . .
H21A C21 H21B 107.8 . .
N4 C22 C23 105.1(4) . .
N4 C22 C24 113.9(4) . .
C23 C22 C24 111.5(4) . .
N4 C22 C21 106.1(4) . .
C23 C22 C21 111.6(4) . .
C24 C22 C21 108.5(4) . .
O8 C23 C22 113.7(4) . .
O8 C23 H23B 108.8 . .
C22 C23 H23B 108.8 . .
O8 C23 H23A 108.8 . .
C22 C23 H23A 108.8 . .
H23B C23 H23A 107.7 . .
O9 C24 C22 109.0(4) . .
O9 C24 H24A 109.9 . .
C22 C24 H24A 109.9 . .
O9 C24 H24B 109.9 . .
C22 C24 H24B 109.9 . .
H24A C24 H24B 108.3 . .
O13 C25 C26 121.3(5) . .
O13 C25 C30 122.5(5) . .
C26 C25 C30 116.3(5) . .
C27 C26 C25 120.1(5) . .
C27 C26 C32 116.8(6) . .
C25 C26 C32 123.1(6) . .
C28 C27 C26 123.1(6) . .
C28 C27 H27 118.5 . .
C26 C27 H27 118.5 . .
C27 C28 C29 116.7(6) . .
C27 C28 C31 121.4(6) . .
C29 C28 C31 121.9(5) . .
C28 C29 C30 123.5(6) . .
C28 C29 H29 118.2 . .
C30 C29 H29 118.2 . .
C29 C30 C25 120.2(5) . .
C29 C30 C33 116.7(5) . .
C25 C30 C33 123.0(5) . .
C28 C31 H31B 109.5 . .
C28 C31 H31C 109.5 . .
H31B C31 H31C 109.5 . .
C28 C31 H31A 109.5 . .
H31B C31 H31A 109.5 . .
H31C C31 H31A 109.5 . .
O20 C32 C26 128.5(6) . .
O20 C32 H32 115.8 . .
C26 C32 H32 115.8 . .
N15 C33 C30 126.9(5) . .
N15 C33 H33 116.5 . .
C30 C33 H33 116.5 . .
O11 C34 O12 126.7(6) . .
O11 C34 C35 118.1(6) . .
O12 C34 C35 115.2(6) . .
C36 C35 C40 119.5(7) . .
C36 C35 C34 118.5(7) . .
C40 C35 C34 122.0(6) . .
C37 C36 C35 120.4(10) . .
C37 C36 H36 119.8 . .
C35 C36 H36 119.8 . .
C36 C37 C38 119.2(11) . .
C36 C37 H37 120.4 . .
C38 C37 H37 120.4 . .
C39 C38 C37 118.6(11) . .
C39 C38 H38 120.7 . .
C37 C38 H38 120.7 . .
C38 C39 C40 120.0(9) . .
C38 C39 H39 120.0 . .
C40 C39 H39 120.0 . .
C39 C40 C35 120.7(7) . .
C39 C40 H40 119.7 . .
C35 C40 H40 119.7 . .
O15 C41 C42 111.8(4) . .
O15 C41 H41B 109.2 . .
C42 C41 H41B 109.2 . .
O15 C41 H41A 109.2 . .
C42 C41 H41A 109.2 . .
H41B C41 H41A 107.9 . .
N16 C42 C41 105.6(4) . .
N16 C42 C43 104.2(5) . .
C41 C42 C43 109.5(5) . .
N16 C42 C44 107.0(7) . .
C41 C42 C44 103.4(6) . .
C43 C42 C44 125.7(8) . .
O14 C43 C42 112.5(5) . .
O14 C43 H43B 109.1 . .
C42 C43 H43B 109.1 . .
O14 C43 H43A 109.1 . .
C42 C43 H43A 109.1 . .
H43B C43 H43A 107.8 . .
O16 C44 C42 93.0(13) . .
O16 C44 H44B 113.1 . .
C42 C44 H44B 113.1 . .
O16 C44 H44A 113.1 . .
C42 C44 H44A 113.1 . .
H44B C44 H44A 110.5 . .
O17 C45 C46 111.8(5) . .
O17 C45 H45B 109.3 . .
C46 C45 H45B 109.3 . .
O17 C45 H45A 109.3 . .
C46 C45 H45A 109.3 . .
H45B C45 H45A 107.9 . .
N15 C46 C45 108.1(4) . .
N15 C46 C48 104.7(4) . .
C45 C46 C48 111.9(5) . .
N15 C46 C47 113.6(5) . .
C45 C46 C47 107.0(5) . .
C48 C46 C47 111.5(5) . .
O18 C47 C46 112.8(5) . .
O18 C47 H47A 109.0 . .
C46 C47 H47A 109.0 . .
O18 C47 H47B 109.0 . .
C46 C47 H47B 109.0 . .
H47A C47 H47B 107.8 . .
O19 C48 C46 109.7(5) . .
O19 C48 H48A 109.7 . .
C46 C48 H48A 109.7 . .
O19 C48 H48B 109.7 . .
C46 C48 H48B 109.7 . .
H48A C48 H48B 108.2 . .
O21 C49 N17 124.6(5) . .
O21 C49 H49 117.7 . .
N17 C49 H49 117.7 . .
N17 C50 H49B 109.5 . .
N17 C50 H49A 109.5 . .
H49B C50 H49A 109.5 . .
N17 C50 H49C 109.5 . .
H49B C50 H49C 109.5 . .
H49A C50 H49C 109.5 . .
N17 C51 H50A 109.5 . .
N17 C51 H50C 109.5 . .
H50A C51 H50C 109.5 . .
N17 C51 H50B 109.5 . .
H50A C51 H50B 109.5 . .
H50C C51 H50B 109.5 . .
O22 C52 N18 123.4(6) . .
O22 C52 H52 118.3 . .
N18 C52 H52 118.3 . .
N18 C53 H53A 109.5 . .
N18 C53 H53B 109.5 . .
H53A C53 H53B 109.5 . .
N18 C53 H53C 109.5 . .
H53A C53 H53C 109.5 . .
H53B C53 H53C 109.5 . .
N18 C54 H54A 109.5 . .
N18 C54 H54B 109.5 . .
H54A C54 H54B 109.5 . .
N18 C54 H54C 109.5 . .
H54A C54 H54C 109.5 . .
H54B C54 H54C 109.5 . .

loop_
_geom_bond_atom_site_label_1
_geom_bond_atom_site_label_2
_geom_bond_distance
_geom_bond_site_symmetry_2
Ni1 O6 2.019(3) .
Ni1 N5 2.057(4) .
Ni1 O5 2.059(3) .
Ni1 O5 2.071(3) 2_565
Ni1 N1 2.089(4) .
Ni1 N8 2.110(4) .
Ni2 O3 2.030(3) .
Ni2 O6 2.034(3) .
Ni2 O1 2.048(3) .
Ni2 N5 2.060(4) 2_565
Ni2 O4 2.068(3) .
Ni2 O5 2.077(3) 2_565
Ni3 O3 2.002(3) .
Ni3 N4 2.003(4) .
Ni3 O6 2.029(3) .
Ni3 O2 2.058(3) .
Ni3 N1 2.157(4) .
Ni4 O13 1.998(4) .
Ni4 N15 2.005(5) .
Ni4 O14 2.028(3) .
Ni4 O12 2.080(4) .
Ni4 N9 2.148(5) .
Ni5 O14 2.041(4) .
Ni5 N12 2.061(4) .
Ni5 O15 2.063(4) 2_676
Ni5 O15 2.071(3) .
Ni5 N9 2.083(4) .
Ni5 N16 2.087(5) .
Ni6 O13 2.017(4) .
Ni6 O11 2.027(4) .
Ni6 O20 2.048(4) .
Ni6 N12 2.049(4) 2_676
Ni6 O14 2.052(4) .
Ni6 O15 2.078(3) 2_676
N1 N2 1.191(5) .
N2 N3 1.144(6) .
N4 C15 1.274(6) .
N4 C22 1.486(6) .
N5 N6 1.202(5) .
N5 Ni2 2.060(4) 2_565
N6 N7 1.136(6) .
N8 C18 1.488(6) .
N8 H8A 0.9200 .
N8 H8B 0.9200 .
N9 N10 1.200(7) .
N10 N11 1.171(8) .
N12 N13 1.215(7) .
N12 Ni6 2.049(4) 2_676
N13 N14 1.151(7) .
N15 C33 1.268(7) .
N15 C46 1.480(7) .
N16 C42 1.498(7) .
N16 H16B 0.9200 .
N16 H16A 0.9200 .
N17 C49 1.316(7) .
N17 C51 1.437(7) .
N17 C50 1.451(7) .
N18 C52 1.316(7) .
N18 C53 1.437(8) .
N18 C54 1.449(8) .
O1 C8 1.271(6) .
O2 C8 1.262(6) .
O3 C5 1.306(5) .
O4 C16 1.238(6) .
O5 C20 1.416(5) .
O5 Ni1 2.071(3) 2_565
O5 Ni2 2.077(3) 2_565
O6 C19 1.422(5) .
O7 C21 1.425(5) .
O7 H7A 0.8400 .
O8 C23 1.426(6) .
O8 H8 0.8400 .
O9 C24 1.383(7) .
O9 H9 0.8400 .
O10 C17 1.429(6) .
O10 H10A 0.8400 .
O11 C34 1.256(7) .
O12 C34 1.297(7) .
O13 C25 1.283(7) .
O14 C43 1.410(7) .
O15 C41 1.407(6) .
O15 Ni5 2.063(4) 2_676
O15 Ni6 2.078(3) 2_676
O16 C44 1.21(2) .
O16 H16 0.8400 .
O17 C45 1.453(7) .
O17 H17 0.8400 .
O18 C47 1.397(7) .
O18 H18 0.8400 .
O19 C48 1.400(7) .
O19 H19 0.8400 .
O20 C32 1.241(8) .
O21 C49 1.230(7) .
O22 C52 1.244(7) .
C1 C2 1.507(8) .
C1 H1A 0.9800 .
C1 H1B 0.9800 .
C1 H1C 0.9800 .
C2 C7 1.361(8) .
C2 C3 1.408(8) .
C3 C4 1.395(7) .
C3 H3 0.9500 .
C4 C5 1.415(7) .
C4 C15 1.462(7) .
C5 C6 1.424(7) .
C6 C7 1.401(7) .
C6 C16 1.439(7) .
C7 H7 0.9500 .
C8 C9 1.493(7) .
C9 C14 1.381(7) .
C9 C10 1.410(7) .
C10 C11 1.374(7) .
C10 H10 0.9500 .
C11 C12 1.393(8) .
C11 H11 0.9500 .
C12 C13 1.357(8) .
C12 H12 0.9500 .
C13 C14 1.372(8) .
C13 H13 0.9500 .
C14 H14 0.9500 .
C15 H15 0.9500 .
C16 H16C 0.9500 .
C17 C18 1.527(6) .
C17 H17A 0.9900 .
C17 H17B 0.9900 .
C18 C20 1.528(6) .
C18 C19 1.536(6) .
C19 H19A 0.9900 .
C19 H19B 0.9900 .
C20 H20A 1.03(4) .
C20 H20B 0.97(6) .
C21 C22 1.545(7) .
C21 H21A 0.9900 .
C21 H21B 0.9900 .
C22 C23 1.534(7) .
C22 C24 1.535(7) .
C23 H23B 0.9900 .
C23 H23A 0.9900 .
C24 H24A 0.9900 .
C24 H24B 0.9900 .
C25 C26 1.432(8) .
C25 C30 1.440(8) .
C26 C27 1.405(9) .
C26 C32 1.439(8) .
C27 C28 1.383(8) .
C27 H27 0.9500 .
C28 C29 1.385(8) .
C28 C31 1.489(9) .
C29 C30 1.387(8) .
C29 H29 0.9500 .
C30 C33 1.497(8) .
C31 H31B 0.9800 .
C31 H31C 0.9800 .
C31 H31A 0.9800 .
C32 H32 0.9500 .
C33 H33 0.9500 .
C34 C35 1.491(9) .
C35 C36 1.349(11) .
C35 C40 1.379(9) .
C36 C37 1.348(14) .
C36 H36 0.9500 .
C37 C38 1.438(18) .
C37 H37 0.9500 .
C38 C39 1.315(13) .
C38 H38 0.9500 .
C39 C40 1.371(10) .
C39 H39 0.9500 .
C40 H40 0.9500 .
C41 C42 1.546(7) .
C41 H41B 0.9900 .
C41 H41A 0.9900 .
C42 C43 1.578(9) .
C42 C44 1.674(15) .
C43 H43B 0.9900 .
C43 H43A 0.9900 .
C44 H44B 0.9900 .
C44 H44A 0.9900 .
C45 C46 1.522(8) .
C45 H45B 0.9900 .
C45 H45A 0.9900 .
C46 C48 1.528(8) .
C46 C47 1.543(8) .
C47 H47A 0.9900 .
C47 H47B 0.9900 .
C48 H48A 0.9900 .
C48 H48B 0.9900 .
C49 H49 0.9500 .
C50 H49B 0.9800 .
C50 H49A 0.9800 .
C50 H49C 0.9800 .
C51 H50A 0.9800 .
C51 H50C 0.9800 .
C51 H50B 0.9800 .
C52 H52 0.9500 .
C53 H53A 0.9800 .
C53 H53B 0.9800 .
C53 H53C 0.9800 .
C54 H54A 0.9800 .
C54 H54B 0.9800 .
C54 H54C 0.9800 .
